data_4068602
loop_
_publ_author_name
'Whited, Matthew T.'
'Grubbs, Robert H.'

_publ_section_title
;
 Elucidation of Heterocumulene Activation by a Nucleophilic-at-Metal
 Iridium(I) Carbene
;
_journal_issue 1
_journal_name_full Organometallics
_journal_page_first 161
_journal_paper_doi 10.1021/om8009766
_journal_volume 28
_journal_year 2009
_chemical_formula_sum 'C45 H60 Ir N3 O P2 S2'
_chemical_formula_weight 977.22
_chemical_name_systematic
; 
 ? 
;
_space_group_IT_number 14
_symmetry_cell_setting monoclinic
_symmetry_space_group_name_Hall '-P 2yn'
_symmetry_space_group_name_H-M 'P 1 21/n 1'
_atom_sites_solution_hydrogens geom
_atom_sites_solution_primary direct
_atom_sites_solution_secondary difmap
_audit_creation_method SHELXL-97
_cell_angle_alpha 90.00
_cell_angle_beta 98.997(3)
_cell_angle_gamma 90.00
_cell_formula_units_Z 4
_cell_length_a 11.9942(12)
_cell_length_b 19.6212(19)
_cell_length_c 18.9319(19)
_cell_measurement_reflns_used 9260
_cell_measurement_temperature 296(2)
_cell_measurement_theta_max 34.53
_cell_measurement_theta_min 2.18
_cell_volume 4400.6(8)
_computing_cell_refinement 'Bruker SMART'
_computing_data_collection 'Bruker SMART'
_computing_data_reduction 'Bruker SAINT'
_computing_molecular_graphics 'Bruker SHELXTL'
_computing_publication_material 'Bruker SHELXTL'
_computing_structure_refinement 'SHELXL-97 (Sheldrick, 2008)'
_computing_structure_solution 'SHELXS-97 (Sheldrick, 2008)'
_diffrn_ambient_temperature 296(2)
_diffrn_measured_fraction_theta_full 0.997
_diffrn_measured_fraction_theta_max 0.997
_diffrn_measurement_device_type 'CCD area detector'
_diffrn_measurement_method 'phi and omega scans'
_diffrn_radiation_monochromator graphite
_diffrn_radiation_source 'fine-focus sealed tube'
_diffrn_radiation_type MoK\a
_diffrn_radiation_wavelength 0.71073
_diffrn_reflns_av_R_equivalents 0.0663
_diffrn_reflns_av_sigmaI/netI 0.0401
_diffrn_reflns_limit_h_max 17
_diffrn_reflns_limit_h_min -19
_diffrn_reflns_limit_k_max 31
_diffrn_reflns_limit_k_min -31
_diffrn_reflns_limit_l_max 30
_diffrn_reflns_limit_l_min -29
_diffrn_reflns_number 241913
_diffrn_reflns_theta_full 34.58
_diffrn_reflns_theta_max 34.58
_diffrn_reflns_theta_min 1.89
_exptl_absorpt_coefficient_mu 3.239
_exptl_absorpt_correction_T_max 0.772
_exptl_absorpt_correction_T_min 0.613
_exptl_absorpt_correction_type multi-scan
_exptl_absorpt_process_details 'Bruker SADABS'
_exptl_crystal_colour orange
_exptl_crystal_density_diffrn 1.475
_exptl_crystal_density_method 'not measured'
_exptl_crystal_F_000 1992
_exptl_crystal_size_max 0.17
_exptl_crystal_size_mid 0.15
_exptl_crystal_size_min 0.08
_refine_diff_density_max 4.135
_refine_diff_density_min -1.555
_refine_diff_density_rms 0.135
_refine_ls_extinction_method none
_refine_ls_goodness_of_fit_ref 1.023
_refine_ls_hydrogen_treatment constr
_refine_ls_matrix_type full
_refine_ls_number_parameters 500
_refine_ls_number_reflns 18715
_refine_ls_number_restraints 0
_refine_ls_restrained_S_all 1.023
_refine_ls_R_factor_all 0.0531
_refine_ls_R_factor_gt 0.0307
_refine_ls_shift/su_max 0.006
_refine_ls_shift/su_mean 0.000
_refine_ls_structure_factor_coef Fsqd
_refine_ls_weighting_details 'calc w=1/[\s^2^(Fo^2^)+(0.0266P)^2^+4.4634P] where P=(Fo^2^+2Fc^2^)/3'
_refine_ls_weighting_scheme calc
_refine_ls_wR_factor_gt 0.0594
_refine_ls_wR_factor_ref 0.0661
_reflns_number_gt 14401
_reflns_number_total 18715
_reflns_threshold_expression >2sigma(I)
_cod_data_source_file om8009766_si_002.cif
_cod_data_source_block mtw83abs
_cod_depositor_comments
;
The following automatic conversions were performed:

'_symmetry_cell_setting' value 'Monoclinic' changed to 'monoclinic'
according to /home/saulius/struct/CIF-dictionaries/cif_core.dic
dictionary named 'cif_core.dic' version 2.4.2 from 2011-04-26.

Automatic conversion script
Id: cif_fix_values 1715 2011-07-08 13:25:40Z adriana 
;
_cod_original_sg_symbol_H-M P2(1)/n
_cod_database_code 4068602

loop_
_symmetry_equiv_pos_as_xyz
'x, y, z'
'-x+1/2, y+1/2, -z+1/2'
'-x, -y, -z'
'x-1/2, -y-1/2, z-1/2'

loop_
_atom_site_label
_atom_site_type_symbol
_atom_site_fract_x
_atom_site_fract_y
_atom_site_fract_z
_atom_site_U_iso_or_equiv
_atom_site_adp_type
_atom_site_occupancy
_atom_site_symmetry_multiplicity
_atom_site_calc_flag
_atom_site_refinement_flags
Ir1 Ir 0.143765(6) 0.768706(4) 0.147890(4) 0.01216(2) Uani 1 1 d .
P1 P 0.07836(4) 0.65697(3) 0.12695(3) 0.01485(10) Uani 1 1 d .
P2 P 0.24718(4) 0.86949(3) 0.13943(3) 0.01265(9) Uani 1 1 d .
S1 S 0.00002(4) 0.81815(3) 0.06359(3) 0.01755(10) Uani 1 1 d .
S2 S 0.08142(5) 0.79149(3) 0.31021(3) 0.01911(10) Uani 1 1 d .
O1 O -0.18958(13) 0.76693(9) 0.10448(9) 0.0215(3) Uani 1 1 d .
N1 N 0.24460(14) 0.73641(9) 0.06930(9) 0.0141(3) Uani 1 1 d .
N2 N 0.34330(16) 0.70903(10) 0.25323(10) 0.0198(4) Uani 1 1 d .
N3 N -0.06455(15) 0.81842(10) 0.19503(10) 0.0174(3) Uani 1 1 d .
C1 C 0.29175(16) 0.78579(11) 0.03036(11) 0.0143(4) Uani 1 1 d .
C2 C 0.33088(17) 0.77299(12) -0.03540(11) 0.0165(4) Uani 1 1 d .
H2 H 0.3247 0.7294 -0.0548 0.020 Uiso 1 1 calc R
C3 C 0.37812(18) 0.82447(12) -0.07114(11) 0.0191(4) Uani 1 1 d .
H3 H 0.4045 0.8143 -0.1136 0.023 Uiso 1 1 calc R
C4 C 0.38726(18) 0.89148(12) -0.04512(11) 0.0186(4) Uani 1 1 d .
C5 C 0.34421(17) 0.90510(11) 0.01733(11) 0.0161(4) Uani 1 1 d .
H5 H 0.3472 0.9495 0.0348 0.019 Uiso 1 1 calc R
C6 C 0.29627(16) 0.85403(11) 0.05504(11) 0.0139(4) Uani 1 1 d .
C7 C 0.4404(2) 0.94726(14) -0.08373(13) 0.0267(5) Uani 1 1 d .
H7A H 0.4334 0.9900 -0.0601 0.040 Uiso 1 1 calc R
H7B H 0.4028 0.9500 -0.1323 0.040 Uiso 1 1 calc R
H7C H 0.5188 0.9372 -0.0833 0.040 Uiso 1 1 calc R
C8 C 0.27229(17) 0.66757(11) 0.06906(11) 0.0149(4) Uani 1 1 d .
C9 C 0.36974(18) 0.64042(12) 0.04534(12) 0.0188(4) Uani 1 1 d .
H9 H 0.4177 0.6695 0.0255 0.023 Uiso 1 1 calc R
C10 C 0.39476(19) 0.57151(12) 0.05113(12) 0.0201(4) Uani 1 1 d .
H10 H 0.4594 0.5557 0.0350 0.024 Uiso 1 1 calc R
C11 C 0.32682(19) 0.52485(12) 0.08018(12) 0.0199(4) Uani 1 1 d .
C12 C 0.23086(19) 0.55099(11) 0.10356(12) 0.0189(4) Uani 1 1 d .
H12 H 0.1834 0.5213 0.1229 0.023 Uiso 1 1 calc R
C13 C 0.20339(17) 0.62030(11) 0.09893(11) 0.0161(4) Uani 1 1 d .
C14 C 0.3576(2) 0.45030(13) 0.08717(15) 0.0280(5) Uani 1 1 d .
H14A H 0.4293 0.4454 0.1173 0.042 Uiso 1 1 calc R
H14B H 0.3621 0.4318 0.0407 0.042 Uiso 1 1 calc R
H14C H 0.3010 0.4262 0.1079 0.042 Uiso 1 1 calc R
C15 C 0.19021(18) 0.95760(11) 0.13821(12) 0.0175(4) Uani 1 1 d .
H15 H 0.2553 0.9881 0.1496 0.021 Uiso 1 1 calc R
C16 C 0.1229(2) 0.98296(13) 0.06766(14) 0.0274(5) Uani 1 1 d .
H16A H 0.0534 0.9580 0.0574 0.041 Uiso 1 1 calc R
H16B H 0.1663 0.9762 0.0297 0.041 Uiso 1 1 calc R
H16C H 0.1067 1.0306 0.0716 0.041 Uiso 1 1 calc R
C17 C 0.1190(2) 0.96624(14) 0.19812(15) 0.0316(6) Uani 1 1 d .
H17A H 0.1005 1.0135 0.2025 0.047 Uiso 1 1 calc R
H17B H 0.1610 0.9505 0.2424 0.047 Uiso 1 1 calc R
H17C H 0.0507 0.9402 0.1870 0.047 Uiso 1 1 calc R
C18 C 0.38084(17) 0.87228(12) 0.20444(11) 0.0164(4) Uani 1 1 d .
H18 H 0.4161 0.8275 0.2021 0.020 Uiso 1 1 calc R
C19 C 0.3608(2) 0.88093(16) 0.28201(12) 0.0287(5) Uani 1 1 d .
H19A H 0.4288 0.8700 0.3139 0.043 Uiso 1 1 calc R
H19B H 0.3013 0.8510 0.2910 0.043 Uiso 1 1 calc R
H19C H 0.3399 0.9272 0.2897 0.043 Uiso 1 1 calc R
C20 C 0.46831(18) 0.92460(12) 0.18782(12) 0.0195(4) Uani 1 1 d .
H20A H 0.4405 0.9698 0.1937 0.029 Uiso 1 1 calc R
H20B H 0.4814 0.9187 0.1394 0.029 Uiso 1 1 calc R
H20C H 0.5378 0.9180 0.2199 0.029 Uiso 1 1 calc R
C21 C -0.03585(19) 0.64050(12) 0.05118(12) 0.0214(4) Uani 1 1 d .
H21 H -0.0981 0.6716 0.0560 0.026 Uiso 1 1 calc R
C22 C 0.0044(2) 0.65671(15) -0.01993(13) 0.0281(5) Uani 1 1 d .
H22A H 0.0570 0.6225 -0.0298 0.042 Uiso 1 1 calc R
H22B H 0.0404 0.7005 -0.0169 0.042 Uiso 1 1 calc R
H22C H -0.0592 0.6573 -0.0577 0.042 Uiso 1 1 calc R
C23 C -0.0824(2) 0.56736(14) 0.05013(15) 0.0309(6) Uani 1 1 d .
H23A H -0.1368 0.5608 0.0078 0.046 Uiso 1 1 calc R
H23B H -0.1178 0.5601 0.0916 0.046 Uiso 1 1 calc R
H23C H -0.0215 0.5355 0.0504 0.046 Uiso 1 1 calc R
C24 C 0.04153(19) 0.60511(12) 0.20097(12) 0.0199(4) Uani 1 1 d .
H24 H 0.0319 0.5579 0.1844 0.024 Uiso 1 1 calc R
C25 C 0.1335(2) 0.60628(13) 0.26673(13) 0.0246(5) Uani 1 1 d .
H25A H 0.1426 0.6519 0.2849 0.037 Uiso 1 1 calc R
H25B H 0.2034 0.5908 0.2536 0.037 Uiso 1 1 calc R
H25C H 0.1123 0.5769 0.3029 0.037 Uiso 1 1 calc R
C26 C -0.0718(2) 0.62964(13) 0.22057(14) 0.0239(5) Uani 1 1 d .
H26A H -0.1002 0.5961 0.2501 0.036 Uiso 1 1 calc R
H26B H -0.1251 0.6361 0.1777 0.036 Uiso 1 1 calc R
H26C H -0.0606 0.6720 0.2461 0.036 Uiso 1 1 calc R
C27 C 0.26468(18) 0.73205(11) 0.21755(11) 0.0167(4) Uani 1 1 d .
C28 C 0.44098(18) 0.67342(11) 0.28208(12) 0.0179(4) Uani 1 1 d .
C29 C 0.5010(2) 0.64066(14) 0.23494(14) 0.0275(5) Uani 1 1 d .
H29 H 0.4771 0.6431 0.1859 0.033 Uiso 1 1 calc R
C30 C 0.5972(2) 0.60417(16) 0.26226(16) 0.0354(6) Uani 1 1 d .
H30 H 0.6383 0.5819 0.2314 0.042 Uiso 1 1 calc R
C31 C 0.6320(2) 0.60081(15) 0.33503(16) 0.0337(6) Uani 1 1 d .
H31 H 0.6962 0.5759 0.3530 0.040 Uiso 1 1 calc R
C32 C 0.5725(2) 0.63414(14) 0.38166(14) 0.0284(5) Uani 1 1 d .
H32 H 0.5973 0.6320 0.4307 0.034 Uiso 1 1 calc R
C33 C 0.4753(2) 0.67089(13) 0.35540(12) 0.0225(4) Uani 1 1 d .
H33 H 0.4344 0.6932 0.3864 0.027 Uiso 1 1 calc R
C34 C 0.04226(17) 0.79631(11) 0.22071(11) 0.0158(4) Uani 1 1 d .
C35 C -0.14220(18) 0.83848(12) 0.24301(12) 0.0195(4) Uani 1 1 d .
C36 C -0.22035(19) 0.79215(14) 0.26176(13) 0.0235(5) Uani 1 1 d .
H36 H -0.2231 0.7480 0.2436 0.028 Uiso 1 1 calc R
C37 C -0.29446(19) 0.81191(15) 0.30779(13) 0.0266(5) Uani 1 1 d .
H37 H -0.3467 0.7810 0.3204 0.032 Uiso 1 1 calc R
C38 C -0.2904(2) 0.87778(16) 0.33477(14) 0.0315(6) Uani 1 1 d .
H38 H -0.3392 0.8908 0.3659 0.038 Uiso 1 1 calc R
C39 C -0.2139(2) 0.92386(16) 0.31540(15) 0.0334(6) Uani 1 1 d .
H39 H -0.2114 0.9680 0.3335 0.040 Uiso 1 1 calc R
C40 C -0.1400(2) 0.90470(14) 0.26880(14) 0.0273(5) Uani 1 1 d .
H40 H -0.0895 0.9362 0.2551 0.033 Uiso 1 1 calc R
C41 C -0.11136(17) 0.82128(12) 0.11896(12) 0.0181(4) Uani 1 1 d .
H41 H -0.1523 0.8644 0.1096 0.022 Uiso 1 1 calc R
C42 C -0.29205(19) 0.77963(14) 0.05301(14) 0.0269(5) Uani 1 1 d .
C43 C -0.2673(2) 0.8113(2) -0.01623(15) 0.0466(9) Uani 1 1 d .
H43A H -0.2388 0.8567 -0.0070 0.070 Uiso 1 1 calc R
H43B H -0.3354 0.8130 -0.0504 0.070 Uiso 1 1 calc R
H43C H -0.2120 0.7843 -0.0351 0.070 Uiso 1 1 calc R
C44 C -0.3414(2) 0.70917(18) 0.0378(2) 0.0496(9) Uani 1 1 d .
H44A H -0.2891 0.6815 0.0169 0.074 Uiso 1 1 calc R
H44B H -0.4110 0.7126 0.0052 0.074 Uiso 1 1 calc R
H44C H -0.3554 0.6887 0.0816 0.074 Uiso 1 1 calc R
C45 C -0.3720(2) 0.82358(18) 0.08759(16) 0.0384(7) Uani 1 1 d .
H45A H -0.3848 0.8030 0.1316 0.058 Uiso 1 1 calc R
H45B H -0.4425 0.8277 0.0559 0.058 Uiso 1 1 calc R
H45C H -0.3396 0.8680 0.0972 0.058 Uiso 1 1 calc R

loop_
_atom_site_aniso_label
_atom_site_aniso_U_11
_atom_site_aniso_U_22
_atom_site_aniso_U_33
_atom_site_aniso_U_23
_atom_site_aniso_U_13
_atom_site_aniso_U_12
Ir1 0.01190(3) 0.01234(4) 0.01309(3) -0.00016(3) 0.00464(2) -0.00027(3)
P1 0.0155(2) 0.0137(2) 0.0167(2) -0.00077(19) 0.00686(19) -0.00095(18)
P2 0.0123(2) 0.0131(2) 0.0128(2) -0.00012(18) 0.00298(17) -0.00024(17)
S1 0.0138(2) 0.0228(3) 0.0162(2) 0.0014(2) 0.00277(17) 0.00054(18)
S2 0.0198(2) 0.0229(3) 0.0152(2) 0.0003(2) 0.00486(18) 0.0012(2)
O1 0.0133(6) 0.0259(9) 0.0255(8) -0.0034(7) 0.0032(6) -0.0023(6)
N1 0.0133(7) 0.0147(8) 0.0156(8) -0.0002(7) 0.0064(6) 0.0004(6)
N2 0.0210(9) 0.0177(9) 0.0208(9) 0.0032(7) 0.0029(7) 0.0003(7)
N3 0.0144(8) 0.0209(9) 0.0176(8) 0.0001(7) 0.0052(6) 0.0013(7)
C1 0.0113(8) 0.0174(10) 0.0145(9) 0.0007(7) 0.0028(7) -0.0015(7)
C2 0.0163(8) 0.0197(10) 0.0140(8) -0.0022(8) 0.0038(7) -0.0011(8)
C3 0.0196(9) 0.0252(12) 0.0134(9) -0.0002(8) 0.0049(7) -0.0022(8)
C4 0.0176(9) 0.0249(11) 0.0137(9) 0.0017(8) 0.0040(7) -0.0037(8)
C5 0.0169(9) 0.0162(10) 0.0150(9) 0.0022(8) 0.0018(7) -0.0028(7)
C6 0.0124(8) 0.0172(10) 0.0122(8) 0.0006(7) 0.0024(6) -0.0014(7)
C7 0.0339(13) 0.0296(13) 0.0183(11) 0.0013(9) 0.0089(9) -0.0122(10)
C8 0.0146(8) 0.0164(10) 0.0143(9) -0.0007(7) 0.0044(7) 0.0020(7)
C9 0.0157(9) 0.0216(11) 0.0203(10) -0.0010(8) 0.0070(8) 0.0002(8)
C10 0.0188(10) 0.0222(11) 0.0203(10) -0.0028(9) 0.0061(8) 0.0053(8)
C11 0.0217(10) 0.0183(11) 0.0202(10) -0.0017(8) 0.0052(8) 0.0046(8)
C12 0.0223(10) 0.0148(10) 0.0208(10) -0.0008(8) 0.0068(8) 0.0003(8)
C13 0.0171(9) 0.0148(10) 0.0173(9) -0.0006(8) 0.0056(7) 0.0006(7)
C14 0.0312(13) 0.0190(12) 0.0347(14) -0.0014(10) 0.0083(10) 0.0072(9)
C15 0.0160(9) 0.0156(10) 0.0212(10) 0.0000(8) 0.0040(7) 0.0002(7)
C16 0.0273(12) 0.0228(12) 0.0304(13) 0.0037(10) -0.0015(10) 0.0075(9)
C17 0.0395(14) 0.0221(12) 0.0388(15) 0.0028(11) 0.0233(12) 0.0095(11)
C18 0.0144(8) 0.0200(10) 0.0148(9) -0.0003(8) 0.0020(7) -0.0011(7)
C19 0.0236(11) 0.0469(16) 0.0157(10) -0.0041(10) 0.0035(8) -0.0085(11)
C20 0.0149(9) 0.0203(11) 0.0227(11) 0.0004(8) 0.0006(8) -0.0018(8)
C21 0.0174(10) 0.0235(12) 0.0233(11) -0.0070(9) 0.0036(8) -0.0011(8)
C22 0.0273(12) 0.0385(15) 0.0184(11) -0.0080(10) 0.0030(9) 0.0004(10)
C23 0.0259(12) 0.0301(14) 0.0369(14) -0.0138(11) 0.0056(10) -0.0093(10)
C24 0.0237(10) 0.0137(10) 0.0252(11) 0.0011(8) 0.0124(9) -0.0013(8)
C25 0.0286(12) 0.0219(12) 0.0248(12) 0.0057(9) 0.0092(9) 0.0022(9)
C26 0.0248(11) 0.0224(12) 0.0278(12) 0.0014(9) 0.0144(9) -0.0028(9)
C27 0.0201(9) 0.0129(9) 0.0186(9) -0.0014(8) 0.0079(7) -0.0034(8)
C28 0.0164(9) 0.0168(10) 0.0193(10) 0.0012(8) -0.0007(7) -0.0018(7)
C29 0.0227(11) 0.0370(15) 0.0224(11) -0.0029(10) 0.0017(9) 0.0026(10)
C30 0.0238(12) 0.0430(17) 0.0389(15) -0.0117(13) 0.0038(11) 0.0090(11)
C31 0.0200(11) 0.0328(15) 0.0443(16) -0.0021(12) -0.0071(10) 0.0057(10)
C32 0.0268(12) 0.0285(13) 0.0256(12) 0.0000(10) -0.0095(9) -0.0029(10)
C33 0.0245(11) 0.0229(12) 0.0195(10) -0.0009(9) 0.0018(8) -0.0025(9)
C34 0.0159(9) 0.0143(10) 0.0179(9) 0.0001(8) 0.0050(7) -0.0016(7)
C35 0.0150(9) 0.0254(12) 0.0193(10) 0.0004(9) 0.0064(8) 0.0033(8)
C36 0.0192(10) 0.0274(12) 0.0251(11) 0.0061(10) 0.0073(8) 0.0021(9)
C37 0.0176(10) 0.0392(15) 0.0251(11) 0.0114(11) 0.0096(9) 0.0046(9)
C38 0.0222(11) 0.0513(18) 0.0238(12) 0.0045(12) 0.0119(9) 0.0103(11)
C39 0.0321(13) 0.0375(16) 0.0341(14) -0.0098(12) 0.0159(11) 0.0046(11)
C40 0.0246(11) 0.0272(13) 0.0337(13) -0.0058(10) 0.0154(10) -0.0016(9)
C41 0.0145(9) 0.0210(11) 0.0194(10) -0.0010(8) 0.0044(7) 0.0007(8)
C42 0.0139(9) 0.0391(15) 0.0271(12) -0.0065(10) 0.0011(8) 0.0000(9)
C43 0.0249(13) 0.086(3) 0.0266(14) 0.0058(16) -0.0017(10) -0.0068(15)
C44 0.0196(12) 0.049(2) 0.077(3) -0.0210(18) -0.0015(14) -0.0068(12)
C45 0.0212(12) 0.057(2) 0.0343(14) -0.0091(14) -0.0024(10) 0.0133(12)

loop_
_atom_type_symbol
_atom_type_description
_atom_type_scat_dispersion_real
_atom_type_scat_dispersion_imag
_atom_type_scat_source
C C 0.0033 0.0016 'International Tables Vol C Tables 4.2.6.8 and 6.1.1.4'
H H 0.0000 0.0000 'International Tables Vol C Tables 4.2.6.8 and 6.1.1.4'
Ir Ir -1.4442 7.9887 'International Tables Vol C Tables 4.2.6.8 and 6.1.1.4'
N N 0.0061 0.0033 'International Tables Vol C Tables 4.2.6.8 and 6.1.1.4'
O O 0.0106 0.0060 'International Tables Vol C Tables 4.2.6.8 and 6.1.1.4'
P P 0.1023 0.0942 'International Tables Vol C Tables 4.2.6.8 and 6.1.1.4'
S S 0.1246 0.1234 'International Tables Vol C Tables 4.2.6.8 and 6.1.1.4'

loop_
_geom_angle_atom_site_label_1
_geom_angle_atom_site_label_2
_geom_angle_atom_site_label_3
_geom_angle
C27 Ir1 C34 95.76(9)
C27 Ir1 N1 85.39(8)
C34 Ir1 N1 177.37(7)
C27 Ir1 P1 87.88(6)
C34 Ir1 P1 98.21(6)
N1 Ir1 P1 79.46(5)
C27 Ir1 P2 90.68(6)
C34 Ir1 P2 101.45(6)
N1 Ir1 P2 80.87(5)
P1 Ir1 P2 160.329(18)
C27 Ir1 S1 177.50(6)
C34 Ir1 S1 84.17(6)
N1 Ir1 S1 94.78(5)
P1 Ir1 S1 94.60(2)
P2 Ir1 S1 86.89(2)
C13 P1 C24 108.11(10)
C13 P1 C21 104.45(10)
C24 P1 C21 104.88(11)
C13 P1 Ir1 98.65(7)
C24 P1 Ir1 120.18(8)
C21 P1 Ir1 118.86(8)
C6 P2 C15 108.32(10)
C6 P2 C18 102.86(9)
C15 P2 C18 104.93(10)
C6 P2 Ir1 99.59(7)
C15 P2 Ir1 125.89(7)
C18 P2 Ir1 112.83(7)
C41 S1 Ir1 98.52(7)
C41 O1 C42 117.47(18)
C1 N1 C8 123.91(17)
C1 N1 Ir1 118.70(13)
C8 N1 Ir1 116.61(13)
C27 N2 C28 167.0(2)
C34 N3 C35 121.33(18)
C34 N3 C41 123.78(17)
C35 N3 C41 114.85(17)
N1 C1 C6 118.79(18)
N1 C1 C2 124.02(19)
C6 C1 C2 117.10(19)
C3 C2 C1 121.1(2)
C3 C2 H2 119.5
C1 C2 H2 119.5
C2 C3 C4 121.8(2)
C2 C3 H3 119.1
C4 C3 H3 119.1
C5 C4 C3 117.4(2)
C5 C4 C7 120.9(2)
C3 C4 C7 121.7(2)
C4 C5 C6 122.1(2)
C4 C5 H5 118.9
C6 C5 H5 118.9
C5 C6 C1 120.28(19)
C5 C6 P2 122.94(16)
C1 C6 P2 116.63(15)
C4 C7 H7A 109.5
C4 C7 H7B 109.5
H7A C7 H7B 109.5
C4 C7 H7C 109.5
H7A C7 H7C 109.5
H7B C7 H7C 109.5
N1 C8 C13 118.67(18)
N1 C8 C9 125.03(19)
C13 C8 C9 116.2(2)
C10 C9 C8 121.3(2)
C10 C9 H9 119.3
C8 C9 H9 119.3
C9 C10 C11 122.6(2)
C9 C10 H10 118.7
C11 C10 H10 118.7
C12 C11 C10 116.5(2)
C12 C11 C14 122.1(2)
C10 C11 C14 121.4(2)
C11 C12 C13 122.4(2)
C11 C12 H12 118.8
C13 C12 H12 118.8
C12 C13 C8 120.99(19)
C12 C13 P1 124.35(16)
C8 C13 P1 114.64(16)
C11 C14 H14A 109.5
C11 C14 H14B 109.5
H14A C14 H14B 109.5
C11 C14 H14C 109.5
H14A C14 H14C 109.5
H14B C14 H14C 109.5
C16 C15 C17 109.3(2)
C16 C15 P2 117.12(16)
C17 C15 P2 109.90(16)
C16 C15 H15 106.7
C17 C15 H15 106.7
P2 C15 H15 106.7
C15 C16 H16A 109.5
C15 C16 H16B 109.5
H16A C16 H16B 109.5
C15 C16 H16C 109.5
H16A C16 H16C 109.5
H16B C16 H16C 109.5
C15 C17 H17A 109.5
C15 C17 H17B 109.5
H17A C17 H17B 109.5
C15 C17 H17C 109.5
H17A C17 H17C 109.5
H17B C17 H17C 109.5
C19 C18 C20 109.66(19)
C19 C18 P2 112.86(15)
C20 C18 P2 115.42(15)
C19 C18 H18 106.1
C20 C18 H18 106.1
P2 C18 H18 106.1
C18 C19 H19A 109.5
C18 C19 H19B 109.5
H19A C19 H19B 109.5
C18 C19 H19C 109.5
H19A C19 H19C 109.5
H19B C19 H19C 109.5
C18 C20 H20A 109.5
C18 C20 H20B 109.5
H20A C20 H20B 109.5
C18 C20 H20C 109.5
H20A C20 H20C 109.5
H20B C20 H20C 109.5
C22 C21 C23 110.2(2)
C22 C21 P1 110.37(16)
C23 C21 P1 113.32(18)
C22 C21 H21 107.6
C23 C21 H21 107.6
P1 C21 H21 107.6
C21 C22 H22A 109.5
C21 C22 H22B 109.5
H22A C22 H22B 109.5
C21 C22 H22C 109.5
H22A C22 H22C 109.5
H22B C22 H22C 109.5
C21 C23 H23A 109.5
C21 C23 H23B 109.5
H23A C23 H23B 109.5
C21 C23 H23C 109.5
H23A C23 H23C 109.5
H23B C23 H23C 109.5
C25 C24 C26 110.52(19)
C25 C24 P1 112.52(16)
C26 C24 P1 109.66(16)
C25 C24 H24 108.0
C26 C24 H24 108.0
P1 C24 H24 108.0
C24 C25 H25A 109.5
C24 C25 H25B 109.5
H25A C25 H25B 109.5
C24 C25 H25C 109.5
H25A C25 H25C 109.5
H25B C25 H25C 109.5
C24 C26 H26A 109.5
C24 C26 H26B 109.5
H26A C26 H26B 109.5
C24 C26 H26C 109.5
H26A C26 H26C 109.5
H26B C26 H26C 109.5
N2 C27 Ir1 172.73(19)
C33 C28 C29 121.7(2)
C33 C28 N2 120.5(2)
C29 C28 N2 117.8(2)
C30 C29 C28 118.9(2)
C30 C29 H29 120.5
C28 C29 H29 120.5
C31 C30 C29 120.1(3)
C31 C30 H30 119.9
C29 C30 H30 119.9
C30 C31 C32 120.6(2)
C30 C31 H31 119.7
C32 C31 H31 119.7
C31 C32 C33 120.2(2)
C31 C32 H32 119.9
C33 C32 H32 119.9
C28 C33 C32 118.4(2)
C28 C33 H33 120.8
C32 C33 H33 120.8
N3 C34 S2 118.19(15)
N3 C34 Ir1 117.81(15)
S2 C34 Ir1 123.97(11)
C40 C35 C36 119.9(2)
C40 C35 N3 119.7(2)
C36 C35 N3 120.4(2)
C35 C36 C37 119.9(2)
C35 C36 H36 120.0
C37 C36 H36 120.0
C38 C37 C36 120.0(2)
C38 C37 H37 120.0
C36 C37 H37 120.0
C39 C38 C37 120.0(2)
C39 C38 H38 120.0
C37 C38 H38 120.0
C38 C39 C40 120.4(3)
C38 C39 H39 119.8
C40 C39 H39 119.8
C35 C40 C39 119.7(2)
C35 C40 H40 120.1
C39 C40 H40 120.1
O1 C41 N3 107.57(18)
O1 C41 S1 112.67(15)
N3 C41 S1 111.21(14)
O1 C41 H41 108.4
N3 C41 H41 108.4
S1 C41 H41 108.4
O1 C42 C45 109.4(2)
O1 C42 C44 103.5(2)
C45 C42 C44 110.3(2)
O1 C42 C43 112.7(2)
C45 C42 C43 111.3(3)
C44 C42 C43 109.4(3)
C42 C43 H43A 109.5
C42 C43 H43B 109.5
H43A C43 H43B 109.5
C42 C43 H43C 109.5
H43A C43 H43C 109.5
H43B C43 H43C 109.5
C42 C44 H44A 109.5
C42 C44 H44B 109.5
H44A C44 H44B 109.5
C42 C44 H44C 109.5
H44A C44 H44C 109.5
H44B C44 H44C 109.5
C42 C45 H45A 109.5
C42 C45 H45B 109.5
H45A C45 H45B 109.5
C42 C45 H45C 109.5
H45A C45 H45C 109.5
H45B C45 H45C 109.5

loop_
_geom_bond_atom_site_label_1
_geom_bond_atom_site_label_2
_geom_bond_distance
Ir1 C27 1.939(2)
Ir1 C34 2.050(2)
Ir1 N1 2.1542(16)
Ir1 P1 2.3414(6)
Ir1 P2 2.3530(6)
Ir1 S1 2.3665(6)
P1 C13 1.816(2)
P1 C24 1.841(2)
P1 C21 1.850(2)
P2 C6 1.813(2)
P2 C15 1.858(2)
P2 C18 1.863(2)
S1 C41 1.824(2)
S2 C34 1.689(2)
O1 C41 1.419(3)
O1 C42 1.465(3)
N1 C1 1.390(3)
N1 C8 1.391(3)
N2 C27 1.162(3)
N2 C28 1.400(3)
N3 C34 1.368(3)
N3 C35 1.453(3)
N3 C41 1.463(3)
C1 C6 1.416(3)
C1 C2 1.420(3)
C2 C3 1.385(3)
C2 H2 0.9300
C3 C4 1.402(3)
C3 H3 0.9300
C4 C5 1.388(3)
C4 C7 1.511(3)
C5 C6 1.405(3)
C5 H5 0.9300
C7 H7A 0.9600
C7 H7B 0.9600
C7 H7C 0.9600
C8 C13 1.417(3)
C8 C9 1.420(3)
C9 C10 1.386(3)
C9 H9 0.9300
C10 C11 1.395(3)
C10 H10 0.9300
C11 C12 1.394(3)
C11 C14 1.509(3)
C12 C13 1.399(3)
C12 H12 0.9300
C14 H14A 0.9600
C14 H14B 0.9600
C14 H14C 0.9600
C15 C16 1.532(3)
C15 C17 1.533(3)
C15 H15 0.9800
C16 H16A 0.9600
C16 H16B 0.9600
C16 H16C 0.9600
C17 H17A 0.9600
C17 H17B 0.9600
C17 H17C 0.9600
C18 C19 1.534(3)
C18 C20 1.535(3)
C18 H18 0.9800
C19 H19A 0.9600
C19 H19B 0.9600
C19 H19C 0.9600
C20 H20A 0.9600
C20 H20B 0.9600
C20 H20C 0.9600
C21 C22 1.533(3)
C21 C23 1.539(4)
C21 H21 0.9800
C22 H22A 0.9600
C22 H22B 0.9600
C22 H22C 0.9600
C23 H23A 0.9600
C23 H23B 0.9600
C23 H23C 0.9600
C24 C25 1.529(3)
C24 C26 1.541(3)
C24 H24 0.9800
C25 H25A 0.9600
C25 H25B 0.9600
C25 H25C 0.9600
C26 H26A 0.9600
C26 H26B 0.9600
C26 H26C 0.9600
C28 C33 1.386(3)
C28 C29 1.389(3)
C29 C30 1.388(4)
C29 H29 0.9300
C30 C31 1.377(4)
C30 H30 0.9300
C31 C32 1.384(4)
C31 H31 0.9300
C32 C33 1.395(3)
C32 H32 0.9300
C33 H33 0.9300
C35 C40 1.387(3)
C35 C36 1.391(3)
C36 C37 1.394(3)
C36 H36 0.9300
C37 C38 1.388(4)
C37 H37 0.9300
C38 C39 1.378(4)
C38 H38 0.9300
C39 C40 1.396(3)
C39 H39 0.9300
C40 H40 0.9300
C41 H41 0.9800
C42 C45 1.513(4)
C42 C44 1.514(4)
C42 C43 1.521(4)
C43 H43A 0.9600
C43 H43B 0.9600
C43 H43C 0.9600
C44 H44A 0.9600
C44 H44B 0.9600
C44 H44C 0.9600
C45 H45A 0.9600
C45 H45B 0.9600
C45 H45C 0.9600
